data_7703588
loop_
_publ_author_name
'Hanprasit, Sasikarn'
'Yoshinari, Nobuto'
'Saito, Daisuke'
'Kato, Masako'
'Konno, Takumi'

_publ_section_title
;
 Homoleptic versus heteroleptic trinuclear systems with mixed l-cysteinate
 and d-penicillaminate regulated by a diphosphine linker.
;
_journal_issue 11
_journal_name_full 'Dalton transactions (Cambridge, England : 2003)'
_journal_page_first 3503
_journal_page_last 3509
_journal_paper_doi 10.1039/d0dt00440e
_journal_volume 49
_journal_year 2020
_chemical_absolute_configuration rm
_chemical_formula_moiety 'C34 H38 Au2 N2 O4 P2 S2 Zn, 7[H2 O]'
_chemical_formula_sum 'C34 H52 Au2 N2 O11 P2 S2 Zn'
_chemical_formula_weight 1250.14
_space_group_crystal_system triclinic
_space_group_IT_number 1
_space_group_name_Hall 'P 1'
_space_group_name_H-M_alt 'P 1'
_atom_sites_solution_hydrogens geom
_audit_creation_method SHELXL-2018/1
_audit_update_record
;
2020-02-17 deposited with the CCDC.	2020-02-19 downloaded from the CCDC.
;
_cell_angle_alpha 104.376(7)
_cell_angle_beta 101.422(7)
_cell_angle_gamma 102.993(7)
_cell_formula_units_Z 2
_cell_length_a 10.3527(8)
_cell_length_b 15.3022(13)
_cell_length_c 15.8338(13)
_cell_measurement_reflns_used 31120
_cell_measurement_temperature 100(2)
_cell_measurement_theta_max 15.72
_cell_measurement_theta_min 0.80
_cell_volume 2280.4(4)
_computing_cell_refinement 'RAPID-AUTO (Rigaku Corporation, 1995)'
_computing_data_collection 'RAPID-AUTO (Rigaku Corporation, 1995)'
_computing_data_reduction 'RAPID-AUTO (Rigaku Corporation, 1995)'
_computing_molecular_graphics 'Mercury 4.1.3'
_computing_structure_refinement 'SHELXL-2018/1 (Sheldrick, 2018)'
_computing_structure_solution 'SHELXS-2013/1 (Sheldrick, 2013)'
_diffrn_ambient_temperature 100(2)
_diffrn_detector_area_resol_mean 14.69
_diffrn_measured_fraction_theta_full 0.999
_diffrn_measured_fraction_theta_max 0.999
_diffrn_measurement_device_type 'Rigaku Mercury2CCD detector'
_diffrn_measurement_method /w
_diffrn_radiation_monochromator Si(311)
_diffrn_radiation_source 'SPring-8 BL02B1 bending magnet'
_diffrn_radiation_type synchrotron
_diffrn_radiation_wavelength 0.4117
_diffrn_reflns_av_R_equivalents 0.1564
_diffrn_reflns_av_unetI/netI 0.1788
_diffrn_reflns_Laue_measured_fraction_full 0.999
_diffrn_reflns_Laue_measured_fraction_max 0.999
_diffrn_reflns_limit_h_max 13
_diffrn_reflns_limit_h_min -13
_diffrn_reflns_limit_k_max 19
_diffrn_reflns_limit_k_min -19
_diffrn_reflns_limit_l_max 20
_diffrn_reflns_limit_l_min -20
_diffrn_reflns_number 50520
_diffrn_reflns_point_group_measured_fraction_full 0.972
_diffrn_reflns_point_group_measured_fraction_max 0.969
_diffrn_reflns_theta_full 14.301
_diffrn_reflns_theta_max 15.505
_diffrn_reflns_theta_min 0.798
_exptl_absorpt_coefficient_mu 1.615
_exptl_absorpt_correction_T_max 1.0000
_exptl_absorpt_correction_T_min 0.5286
_exptl_absorpt_correction_type multi-scans
_exptl_absorpt_process_details 'ABSCOR (Rigaku, 1995)'
_exptl_crystal_colour colorless
_exptl_crystal_density_diffrn 1.821
_exptl_crystal_description plate
_exptl_crystal_F_000 1216
_exptl_crystal_preparation Luminescent
_exptl_crystal_size_max 0.080
_exptl_crystal_size_mid 0.020
_exptl_crystal_size_min 0.020
_refine_diff_density_max 10.494
_refine_diff_density_min -2.612
_refine_diff_density_rms 0.429
_refine_ls_abs_structure_details
;
 Flack x determined using 3266 quotients [(I+)-(I-)]/[(I+)+(I-)]
 (Parsons, Flack and Wagner, Acta Cryst. B69 (2013) 249-259).
;
_refine_ls_abs_structure_Flack 0.20(3)
_refine_ls_extinction_method none
_refine_ls_goodness_of_fit_ref 0.985
_refine_ls_hydrogen_treatment constr
_refine_ls_matrix_type full
_refine_ls_number_parameters 751
_refine_ls_number_reflns 20296
_refine_ls_number_restraints 847
_refine_ls_restrained_S_all 0.969
_refine_ls_R_factor_all 0.1612
_refine_ls_R_factor_gt 0.1183
_refine_ls_shift/su_max 0.001
_refine_ls_shift/su_mean 0.000
_refine_ls_structure_factor_coef Fsqd
_refine_ls_weighting_details 'w=1/[\s^2^(Fo^2^)+(0.1791P)^2^] where P=(Fo^2^+2Fc^2^)/3'
_refine_ls_weighting_scheme calc
_refine_ls_wR_factor_gt 0.2869
_refine_ls_wR_factor_ref 0.3162
_reflns_Friedel_coverage 0.941
_reflns_Friedel_fraction_full 0.945
_reflns_Friedel_fraction_max 0.940
_reflns_number_gt 11994
_reflns_number_total 20296
_reflns_threshold_expression 'I > 2\s(I)'
_cod_data_source_file d0dt00440e2.cif
_cod_data_source_block 2zn
_cod_depositor_comments 'Adding full bibliography for 7703586--7703589.cif.'
_cod_original_cell_volume 2280.4(3)
_cod_database_code 7703588
_shelx_shelxl_version_number 2018/1
_shelx_space_group_comment
;
The symmetry employed for this shelxl refinement is uniquely defined
by the following loop, which should always be used as a source of
symmetry information in preference to the above space-group names.
They are only intended as comments.
;
_shelx_estimated_absorpt_t_min 0.855
_shelx_estimated_absorpt_t_max 0.855

loop_
_space_group_symop_operation_xyz
'x, y, z'

loop_
_atom_site_label
_atom_site_type_symbol
_atom_site_fract_x
_atom_site_fract_y
_atom_site_fract_z
_atom_site_U_iso_or_equiv
_atom_site_adp_type
_atom_site_occupancy
_atom_site_site_symmetry_order
_atom_site_calc_flag
_atom_site_refinement_flags_posn
_atom_site_refinement_flags_adp
_atom_site_refinement_flags_occupancy
_atom_site_disorder_assembly
_atom_site_disorder_group
Au1 Au 0.91806(12) 1.15707(10) 0.32320(10) 0.0401(4) Uani 1 1 d . . . . .
Au2 Au 0.75602(14) 0.99728(13) 0.15348(11) 0.0550(5) Uani 1 1 d . . . . .
Au3 Au 0.27168(16) 0.68410(12) 0.48417(12) 0.0542(5) Uani 1 1 d . . . . .
Au4 Au 0.42254(15) 0.85904(11) 0.63524(10) 0.0475(5) Uani 1 1 d . . . . .
Zn1 Zn 0.7465(4) 0.9194(4) 0.3538(3) 0.0482(12) Uani 1 1 d . . . . .
Zn2 Zn 0.2580(5) 0.8853(4) 0.4082(4) 0.0481(12) Uani 1 1 d . . . . .
S1 S 0.7995(9) 1.0977(7) 0.4166(7) 0.039(2) Uani 1 1 d . . . . .
S2 S 0.8130(12) 0.8760(9) 0.2015(8) 0.058(3) Uani 1 1 d . . . . .
S3 S 0.3446(12) 0.7375(9) 0.3738(9) 0.056(3) Uani 1 1 d . . . . .
S4 S 0.3014(10) 0.9515(8) 0.5760(8) 0.048(2) Uani 1 1 d . . . . .
P1 P 1.0365(12) 1.2286(9) 0.2406(8) 0.048(3) Uani 1 1 d . . . . .
P2 P 0.6875(14) 1.1061(13) 0.1005(9) 0.070(4) Uani 1 1 d . . . . .
P3 P 0.1914(12) 0.6261(10) 0.5864(10) 0.057(3) Uani 1 1 d . . . . .
P4 P 0.5344(14) 0.7715(10) 0.6993(9) 0.055(3) Uani 1 1 d . . . . .
O1 O 0.697(2) 0.9166(19) 0.4793(18) 0.044(5) Uani 1 1 d . . . . .
O2 O 0.810(3) 0.986(2) 0.6289(19) 0.051(6) Uani 1 1 d . . . . .
O3 O 0.550(3) 0.914(2) 0.2805(19) 0.052(5) Uani 1 1 d . . . . .
O4 O 0.376(3) 0.817(3) 0.168(2) 0.067(8) Uani 1 1 d . . . . .
O5 O 0.061(3) 0.796(2) 0.405(2) 0.053(5) Uani 1 1 d . . . . .
O6 O -0.083(4) 0.664(3) 0.324(3) 0.077(10) Uani 1 1 d . . . . .
O7 O 0.197(3) 1.007(2) 0.3945(19) 0.048(5) Uani 1 1 d . . . . .
O8 O 0.295(3) 1.168(2) 0.451(2) 0.061(7) Uani 1 1 d . . . . .
N1 N 0.940(3) 0.949(2) 0.437(2) 0.047(5) Uani 1 1 d D . . . .
H1A H 0.958825 0.895037 0.442542 0.056 Uiso 1 1 calc R U . . .
H1B H 1.004637 0.979867 0.414910 0.056 Uiso 1 1 calc R U . . .
N2 N 0.646(3) 0.767(3) 0.303(2) 0.055(5) Uani 1 1 d D . . . .
H2A H 0.708291 0.733462 0.299768 0.066 Uiso 1 1 calc R U . . .
H2B H 0.591576 0.747923 0.337625 0.066 Uiso 1 1 calc R U . . .
N3 N 0.152(3) 0.825(2) 0.268(2) 0.055(5) Uani 1 1 d D . . . .
H3A H 0.083048 0.849763 0.251926 0.066 Uiso 1 1 calc R U . . .
H3B H 0.210325 0.830036 0.232334 0.066 Uiso 1 1 calc R U . . .
N4 N 0.448(3) 0.980(2) 0.443(3) 0.053(5) Uani 1 1 d D . . . .
H4A H 0.510881 0.962472 0.478318 0.064 Uiso 1 1 calc R U . . .
H4B H 0.474790 0.984878 0.392607 0.064 Uiso 1 1 calc R U . . .
C1 C 0.936(4) 1.104(3) 0.511(3) 0.047(7) Uani 1 1 d . . . . .
H1 H 1.025040 1.133910 0.501849 0.056 Uiso 1 1 calc R U . . .
H2 H 0.925977 1.145639 0.566824 0.056 Uiso 1 1 calc R U . . .
C2 C 0.939(3) 1.009(3) 0.525(2) 0.044(5) Uani 1 1 d D . . . .
H3 H 1.020752 1.015367 0.574297 0.053 Uiso 1 1 calc R U . . .
C3 C 0.804(3) 0.965(3) 0.544(3) 0.040(5) Uani 1 1 d . . . . .
C4 C 0.666(6) 0.772(4) 0.144(4) 0.077(9) Uani 1 1 d . . . . .
C5 C 0.561(4) 0.759(3) 0.209(2) 0.058(6) Uani 1 1 d D . . . .
H4 H 0.489807 0.695918 0.182440 0.070 Uiso 1 1 calc R U . . .
C6 C 0.491(4) 0.842(4) 0.218(3) 0.060(6) Uani 1 1 d . . . . .
C7 C 0.556(5) 0.751(5) 0.050(4) 0.088(11) Uani 1 1 d . U . . .
H5 H 0.519304 0.804907 0.051214 0.132 Uiso 1 1 calc R U . . .
H6 H 0.601592 0.741425 0.000882 0.132 Uiso 1 1 calc R U . . .
H7 H 0.481285 0.694496 0.039582 0.132 Uiso 1 1 calc R U . . .
C8 C 0.713(7) 0.686(5) 0.133(5) 0.099(13) Uani 1 1 d . . . . .
H8 H 0.781025 0.692034 0.187942 0.148 Uiso 1 1 calc R U . . .
H9 H 0.633775 0.630758 0.120360 0.148 Uiso 1 1 calc R U . . .
H10 H 0.754082 0.677687 0.081660 0.148 Uiso 1 1 calc R U . . .
C9 C 0.931(5) 1.269(4) 0.160(3) 0.062(8) Uani 1 1 d . . . . .
H11 H 0.883886 1.309427 0.194012 0.074 Uiso 1 1 calc R U . . .
H12 H 0.993720 1.309922 0.136441 0.074 Uiso 1 1 calc R U . . .
C10 C 0.832(5) 1.203(5) 0.086(4) 0.078(10) Uani 1 1 d . . . . .
H13 H 0.880895 1.170388 0.047140 0.094 Uiso 1 1 calc R U . . .
H14 H 0.785287 1.238427 0.051701 0.094 Uiso 1 1 calc R U . . .
C11 C 1.171(2) 1.3333(16) 0.3116(17) 0.056(7) Uani 1 1 d G . . . .
C12 C 1.222(3) 1.3466(17) 0.4034(18) 0.050(7) Uani 1 1 d G . . . .
H15 H 1.182874 1.301390 0.429886 0.060 Uiso 1 1 calc R U . . .
C13 C 1.329(3) 1.426(2) 0.4563(15) 0.059(8) Uani 1 1 d G . . . .
H16 H 1.363499 1.435076 0.519092 0.071 Uiso 1 1 calc R U . . .
C14 C 1.386(2) 1.4921(17) 0.4175(19) 0.058(8) Uani 1 1 d G . . . .
H17 H 1.459138 1.546408 0.453750 0.069 Uiso 1 1 calc R U . . .
C15 C 1.335(3) 1.4789(17) 0.3257(19) 0.061(8) Uani 1 1 d G . . . .
H18 H 1.374150 1.524057 0.299203 0.073 Uiso 1 1 calc R U . . .
C16 C 1.228(3) 1.399(2) 0.2727(15) 0.058(8) Uani 1 1 d G . . . .
H19 H 1.193523 1.390373 0.209996 0.070 Uiso 1 1 calc R U . . .
C17 C 1.104(3) 1.1499(18) 0.1682(18) 0.043(6) Uani 1 1 d G . . . .
C18 C 1.136(3) 1.0780(18) 0.1994(16) 0.035(5) Uani 1 1 d G U . . .
H20 H 1.103324 1.063781 0.247872 0.042 Uiso 1 1 calc R U . . .
C19 C 1.216(3) 1.027(2) 0.160(2) 0.065(12) Uani 1 1 d G . . . .
H21 H 1.237198 0.977767 0.181260 0.078 Uiso 1 1 calc R U . . .
C20 C 1.263(4) 1.048(2) 0.089(2) 0.100(18) Uani 1 1 d G . . . .
H22 H 1.317760 1.012802 0.061982 0.120 Uiso 1 1 calc R U . . .
C21 C 1.232(3) 1.120(2) 0.0577(18) 0.052(8) Uani 1 1 d G . . . .
H23 H 1.264444 1.133850 0.009313 0.062 Uiso 1 1 calc R U . . .
C22 C 1.152(3) 1.1707(19) 0.0973(19) 0.073(13) Uani 1 1 d G . . . .
H24 H 1.130571 1.219863 0.075923 0.087 Uiso 1 1 calc R U . . .
C23 C 0.555(4) 1.064(4) -0.006(3) 0.088(10) Uani 1 1 d G U . . .
C24 C 0.492(5) 0.969(3) -0.050(3) 0.109(19) Uani 1 1 d G . . . .
H25 H 0.519717 0.923244 -0.025281 0.130 Uiso 1 1 calc R U . . .
C25 C 0.389(4) 0.940(3) -0.130(3) 0.095(12) Uani 1 1 d G . . . .
H26 H 0.345643 0.874654 -0.160741 0.114 Uiso 1 1 calc R U . . .
C26 C 0.348(4) 1.007(4) -0.167(2) 0.118(19) Uani 1 1 d G . . . .
H27 H 0.277262 0.986788 -0.221711 0.141 Uiso 1 1 calc R U . . .
C27 C 0.411(6) 1.102(4) -0.122(3) 0.116(18) Uani 1 1 d G . . . .
H28 H 0.382956 1.147513 -0.147223 0.139 Uiso 1 1 calc R U . . .
C28 C 0.514(6) 1.131(3) -0.042(3) 0.18(5) Uani 1 1 d G . . . .
H29 H 0.557032 1.196105 -0.011762 0.218 Uiso 1 1 calc R U . . .
C29 C 0.614(4) 1.177(3) 0.177(2) 0.079(9) Uani 1 1 d G . . . .
C30 C 0.604(4) 1.265(3) 0.174(3) 0.12(2) Uani 1 1 d G . . . .
H64 H 0.640610 1.292522 0.132862 0.144 Uiso 1 1 calc R U . . .
C31 C 0.541(4) 1.314(2) 0.231(3) 0.087(10) Uani 1 1 d G U . . .
H65 H 0.533615 1.374150 0.229558 0.105 Uiso 1 1 calc R U . . .
C32 C 0.487(4) 1.274(3) 0.292(2) 0.093(13) Uani 1 1 d G . . . .
H66 H 0.443848 1.307093 0.330973 0.112 Uiso 1 1 calc R U . . .
C33 C 0.498(4) 1.186(3) 0.295(2) 0.085(12) Uani 1 1 d G . . . .
H67 H 0.461075 1.158408 0.335691 0.102 Uiso 1 1 calc R U . . .
C34 C 0.561(3) 1.137(2) 0.237(2) 0.069(10) Uani 1 1 d G . . . .
H68 H 0.568071 1.076779 0.238996 0.082 Uiso 1 1 calc R U . . .
C35 C 0.208(4) 0.678(3) 0.279(3) 0.053(8) Uani 1 1 d . . . . .
H30 H 0.242287 0.668778 0.224678 0.064 Uiso 1 1 calc R U . . .
H31 H 0.165798 0.614270 0.283165 0.064 Uiso 1 1 calc R U . . .
C36 C 0.100(5) 0.726(3) 0.269(4) 0.064(6) Uani 1 1 d D . . . .
H32 H 0.035288 0.691299 0.207663 0.077 Uiso 1 1 calc R U . . .
C37 C 0.012(5) 0.733(4) 0.334(3) 0.061(7) Uani 1 1 d . . . . .
C38 C 0.423(4) 1.064(3) 0.584(3) 0.045(6) Uani 1 1 d . . . . .
C39 C 0.433(4) 1.071(3) 0.493(3) 0.051(5) Uani 1 1 d D . . . .
H33 H 0.512311 1.125377 0.498127 0.061 Uiso 1 1 calc R U . . .
C40 C 0.297(4) 1.079(3) 0.444(3) 0.053(6) Uani 1 1 d . . . . .
C41 C 0.363(5) 1.139(4) 0.633(3) 0.061(9) Uani 1 1 d . . . . .
H34 H 0.357618 1.130927 0.691893 0.092 Uiso 1 1 calc R U . . .
H35 H 0.421849 1.201543 0.641516 0.092 Uiso 1 1 calc R U . . .
H36 H 0.270075 1.130609 0.596355 0.092 Uiso 1 1 calc R U . . .
C42 C 0.568(4) 1.075(4) 0.637(3) 0.057(8) Uani 1 1 d . . . . .
H37 H 0.566458 1.071046 0.697853 0.085 Uiso 1 1 calc R U . . .
H38 H 0.602663 1.025841 0.606141 0.085 Uiso 1 1 calc R U . . .
H39 H 0.627443 1.137243 0.642606 0.085 Uiso 1 1 calc R U . . .
C43 C 0.311(5) 0.595(4) 0.666(4) 0.064(7) Uani 1 1 d . . . . .
H40 H 0.259212 0.562661 0.700609 0.077 Uiso 1 1 calc R U . . .
H41 H 0.350951 0.550218 0.630905 0.077 Uiso 1 1 calc R U . . .
C44 C 0.427(5) 0.677(3) 0.731(3) 0.057(7) Uani 1 1 d . U . . .
H42 H 0.491566 0.648431 0.762332 0.068 Uiso 1 1 calc R U . . .
H43 H 0.386993 0.708416 0.777484 0.068 Uiso 1 1 calc R U . . .
C45 C 0.107(4) 0.699(2) 0.653(2) 0.074(10) Uani 1 1 d G . . . .
C46 C 0.089(4) 0.688(3) 0.735(3) 0.102(18) Uani 1 1 d G . . . .
H44 H 0.115464 0.639385 0.755089 0.122 Uiso 1 1 calc R U . . .
C47 C 0.032(4) 0.748(3) 0.787(2) 0.081(13) Uani 1 1 d G . . . .
H45 H 0.019939 0.740463 0.843096 0.097 Uiso 1 1 calc R U . . .
C48 C -0.006(4) 0.819(2) 0.758(2) 0.086(16) Uani 1 1 d G . . . .
H46 H -0.044854 0.860054 0.793413 0.104 Uiso 1 1 calc R U . . .
C49 C 0.012(3) 0.8300(19) 0.676(2) 0.047(7) Uani 1 1 d G . . . .
H47 H -0.014123 0.878566 0.655721 0.057 Uiso 1 1 calc R U . . .
C50 C 0.069(4) 0.770(2) 0.6236(19) 0.077(14) Uani 1 1 d G . . . .
H48 H 0.081403 0.777488 0.567712 0.092 Uiso 1 1 calc R U . . .
C51 C 0.053(3) 0.513(2) 0.525(3) 0.075(8) Uani 1 1 d G U . . .
C52 C -0.011(3) 0.493(2) 0.434(3) 0.069(8) Uani 1 1 d G . . . .
H49 H 0.021384 0.534370 0.401616 0.082 Uiso 1 1 calc R U . . .
C53 C -0.121(3) 0.412(3) 0.389(2) 0.092(12) Uani 1 1 d G . . . .
H50 H -0.164055 0.398870 0.327036 0.111 Uiso 1 1 calc R U . . .
C54 C -0.167(3) 0.352(2) 0.437(3) 0.088(11) Uani 1 1 d G . . . .
H51 H -0.242614 0.296896 0.406264 0.106 Uiso 1 1 calc R U . . .
C55 C -0.104(4) 0.372(3) 0.528(3) 0.090(10) Uani 1 1 d G . . . .
H52 H -0.135733 0.330421 0.560072 0.108 Uiso 1 1 calc R U . . .
C56 C 0.006(4) 0.452(3) 0.572(2) 0.11(2) Uani 1 1 d G . . . .
H53 H 0.049707 0.465920 0.634653 0.134 Uiso 1 1 calc R U . . .
C57 C 0.619(3) 0.707(2) 0.6264(18) 0.054(7) Uani 1 1 d G . . . .
C58 C 0.660(3) 0.633(2) 0.6475(17) 0.066(10) Uani 1 1 d G . . . .
H54 H 0.642956 0.616049 0.698801 0.079 Uiso 1 1 calc R U . . .
C59 C 0.728(2) 0.5840(17) 0.5936(19) 0.048(7) Uani 1 1 d G . . . .
H55 H 0.756389 0.533482 0.608017 0.058 Uiso 1 1 calc R U . . .
C60 C 0.753(3) 0.6090(18) 0.5185(17) 0.046(6) Uani 1 1 d G U . . .
H56 H 0.799429 0.575468 0.481678 0.055 Uiso 1 1 calc R U . . .
C61 C 0.712(3) 0.683(2) 0.4974(16) 0.062(10) Uani 1 1 d G . . . .
H57 H 0.729036 0.700021 0.446121 0.074 Uiso 1 1 calc R U . . .
C62 C 0.644(3) 0.7320(18) 0.5513(19) 0.050(7) Uani 1 1 d G . . . .
H58 H 0.615602 0.782590 0.536903 0.060 Uiso 1 1 calc R U . . .
C63 C 0.667(2) 0.8412(18) 0.8009(15) 0.049(6) Uani 1 1 d G U . . .
C64 C 0.721(3) 0.9361(18) 0.8111(15) 0.051(6) Uani 1 1 d G . . . .
H59 H 0.684958 0.962413 0.766669 0.061 Uiso 1 1 calc R U . . .
C65 C 0.828(3) 0.9927(15) 0.8865(17) 0.051(6) Uani 1 1 d G . . . .
H60 H 0.865133 1.057582 0.893497 0.062 Uiso 1 1 calc R U . . .
C66 C 0.881(2) 0.954(2) 0.9516(14) 0.060(7) Uani 1 1 d G . . . .
H61 H 0.954524 0.992871 1.003058 0.072 Uiso 1 1 calc R U . . .
C67 C 0.827(3) 0.859(2) 0.9413(16) 0.061(8) Uani 1 1 d G . . . .
H62 H 0.863737 0.832994 0.985793 0.074 Uiso 1 1 calc R U . . .
C68 C 0.720(3) 0.8027(16) 0.8660(19) 0.058(7) Uani 1 1 d G . . . .
H63 H 0.683562 0.737824 0.858965 0.069 Uiso 1 1 calc R U . . .

loop_
_atom_site_aniso_label
_atom_site_aniso_U_11
_atom_site_aniso_U_22
_atom_site_aniso_U_33
_atom_site_aniso_U_23
_atom_site_aniso_U_13
_atom_site_aniso_U_12
Au1 0.0326(7) 0.0435(9) 0.0503(9) 0.0117(7) 0.0205(6) 0.0177(6)
Au2 0.0355(8) 0.0755(13) 0.0472(9) -0.0012(9) 0.0192(7) 0.0179(8)
Au3 0.0549(10) 0.0496(11) 0.0744(12) 0.0184(9) 0.0356(9) 0.0314(8)
Au4 0.0601(10) 0.0527(10) 0.0547(10) 0.0262(8) 0.0341(8) 0.0372(8)
Zn1 0.032(2) 0.047(3) 0.058(3) -0.003(2) 0.021(2) 0.0127(19)
Zn2 0.036(2) 0.052(3) 0.063(3) 0.013(2) 0.025(2) 0.020(2)
S1 0.032(4) 0.037(5) 0.050(5) 0.008(4) 0.017(4) 0.013(4)
S2 0.051(6) 0.065(7) 0.050(6) -0.007(5) 0.024(5) 0.018(5)
S3 0.053(6) 0.059(7) 0.075(7) 0.021(5) 0.041(6) 0.035(5)
S4 0.040(5) 0.055(6) 0.056(6) 0.013(4) 0.021(4) 0.025(4)
P1 0.049(6) 0.052(6) 0.063(6) 0.021(5) 0.034(5) 0.032(5)
P2 0.051(6) 0.122(11) 0.048(6) 0.021(7) 0.015(5) 0.050(8)
P3 0.047(6) 0.055(7) 0.096(8) 0.034(6) 0.043(6) 0.033(5)
P4 0.069(7) 0.069(8) 0.055(6) 0.023(6) 0.041(6) 0.048(6)
O1 0.021(6) 0.042(12) 0.057(7) -0.005(7) 0.008(6) 0.008(7)
O2 0.025(10) 0.067(18) 0.054(7) 0.001(8) 0.011(6) 0.017(11)
O3 0.030(8) 0.069(11) 0.055(8) 0.004(8) 0.020(7) 0.017(8)
O4 0.041(9) 0.080(18) 0.064(12) -0.009(12) 0.018(8) 0.017(9)
O5 0.041(9) 0.059(9) 0.071(11) 0.016(9) 0.033(9) 0.029(8)
O6 0.062(13) 0.072(12) 0.09(2) 0.006(12) 0.043(14) 0.014(11)
O7 0.033(7) 0.063(8) 0.057(12) 0.015(7) 0.022(7) 0.023(7)
O8 0.048(13) 0.061(8) 0.09(2) 0.028(10) 0.032(13) 0.034(8)
N1 0.028(7) 0.040(11) 0.064(9) 0.001(9) 0.017(6) 0.009(8)
N2 0.036(10) 0.050(12) 0.063(9) -0.011(7) 0.019(8) 0.007(8)
N3 0.045(11) 0.066(10) 0.061(12) 0.012(8) 0.028(8) 0.029(9)
N4 0.040(8) 0.062(10) 0.069(12) 0.024(9) 0.021(8) 0.028(7)
C1 0.039(13) 0.042(10) 0.062(14) 0.005(10) 0.027(14) 0.015(10)
C2 0.024(7) 0.037(10) 0.062(9) 0.000(8) 0.013(7) 0.006(7)
C3 0.022(7) 0.034(11) 0.054(7) -0.003(7) 0.009(5) 0.007(7)
C4 0.063(14) 0.092(18) 0.079(12) 0.008(13) 0.043(10) 0.026(15)
C5 0.030(11) 0.061(12) 0.063(9) -0.008(8) 0.018(7) 0.001(10)
C6 0.038(9) 0.073(12) 0.059(10) 0.001(9) 0.022(8) 0.012(8)
C7 0.054(15) 0.13(3) 0.080(11) 0.020(15) 0.047(11) 0.022(16)
C8 0.09(3) 0.11(2) 0.13(3) 0.03(2) 0.08(2) 0.05(2)
C9 0.056(13) 0.087(19) 0.070(13) 0.040(15) 0.028(9) 0.046(11)
C10 0.059(11) 0.11(2) 0.073(15) 0.026(17) 0.035(8) 0.037(13)
C11 0.053(11) 0.043(10) 0.068(10) 0.001(9) 0.022(8) 0.019(11)
C12 0.033(11) 0.048(14) 0.067(11) 0.000(10) 0.024(8) 0.018(10)
C13 0.038(13) 0.051(14) 0.078(13) -0.004(10) 0.020(9) 0.016(11)
C14 0.037(13) 0.045(14) 0.077(13) -0.008(12) 0.019(11) 0.013(11)
C15 0.052(15) 0.041(12) 0.078(13) -0.006(12) 0.019(11) 0.016(11)
C16 0.056(15) 0.041(12) 0.067(13) -0.001(10) 0.019(10) 0.013(11)
C17 0.039(16) 0.038(10) 0.055(11) 0.008(8) 0.023(11) 0.014(11)
C18 0.022(10) 0.027(9) 0.043(10) -0.004(8) 0.006(8) 0.001(8)
C19 0.08(3) 0.06(2) 0.09(2) 0.031(17) 0.06(2) 0.04(2)
C20 0.14(4) 0.11(3) 0.13(3) 0.08(3) 0.11(3) 0.10(3)
C21 0.07(2) 0.039(17) 0.043(17) -0.002(12) 0.029(16) 0.024(16)
C22 0.12(3) 0.06(2) 0.085(19) 0.030(17) 0.07(2) 0.05(2)
C23 0.073(12) 0.111(14) 0.083(12) 0.023(9) 0.029(10) 0.032(10)
C24 0.09(3) 0.116(14) 0.10(2) 0.016(12) 0.01(2) 0.027(12)
C25 0.064(19) 0.14(2) 0.08(2) 0.010(14) 0.032(14) 0.042(17)
C26 0.10(3) 0.16(3) 0.09(3) 0.02(2) 0.02(3) 0.05(2)
C27 0.10(3) 0.16(2) 0.09(2) 0.03(2) 0.02(2) 0.06(2)
C28 0.21(7) 0.129(19) 0.15(4) 0.034(17) -0.06(5) 0.04(2)
C29 0.06(2) 0.127(19) 0.075(13) 0.039(12) 0.040(15) 0.058(19)
C30 0.16(5) 0.15(2) 0.13(3) 0.07(2) 0.10(4) 0.10(3)
C31 0.081(16) 0.100(14) 0.091(15) 0.020(10) 0.045(12) 0.035(11)
C32 0.06(2) 0.15(2) 0.13(3) 0.07(2) 0.06(2) 0.08(2)
C33 0.08(3) 0.14(2) 0.07(2) 0.047(19) 0.05(2) 0.08(2)
C34 0.04(2) 0.12(2) 0.059(18) 0.028(17) 0.023(16) 0.049(19)
C35 0.047(14) 0.051(15) 0.068(16) 0.012(14) 0.040(15) 0.016(13)
C36 0.061(13) 0.067(10) 0.078(12) 0.014(9) 0.043(11) 0.031(10)
C37 0.047(10) 0.066(11) 0.075(12) 0.010(9) 0.035(9) 0.024(8)
C38 0.029(10) 0.040(13) 0.064(10) 0.014(9) 0.011(8) 0.009(10)
C39 0.033(8) 0.059(11) 0.069(10) 0.023(8) 0.018(7) 0.022(8)
C40 0.038(8) 0.056(8) 0.068(12) 0.017(8) 0.013(9) 0.025(7)
C41 0.07(2) 0.065(18) 0.073(17) 0.029(15) 0.030(18) 0.040(18)
C42 0.034(10) 0.06(2) 0.066(14) 0.006(17) 0.005(10) 0.014(12)
C43 0.054(10) 0.070(12) 0.081(13) 0.017(12) 0.038(9) 0.034(8)
C44 0.052(9) 0.064(10) 0.075(11) 0.033(10) 0.028(7) 0.034(7)
C45 0.10(3) 0.064(14) 0.109(16) 0.051(12) 0.072(19) 0.057(19)
C46 0.14(5) 0.12(3) 0.13(2) 0.09(2) 0.10(3) 0.11(3)
C47 0.09(3) 0.11(3) 0.11(2) 0.07(2) 0.07(2) 0.08(3)
C48 0.11(4) 0.10(3) 0.095(19) 0.05(2) 0.06(2) 0.08(3)
C49 0.039(18) 0.032(16) 0.070(17) 0.012(13) 0.016(15) 0.012(13)
C50 0.11(4) 0.06(2) 0.10(2) 0.039(17) 0.06(2) 0.06(2)
C51 0.059(10) 0.073(11) 0.106(12) 0.028(9) 0.027(8) 0.041(9)
C52 0.039(13) 0.071(19) 0.105(12) 0.019(11) 0.026(9) 0.037(11)
C53 0.056(17) 0.08(2) 0.129(18) 0.018(13) 0.026(12) 0.021(15)
C54 0.066(19) 0.07(2) 0.14(2) 0.014(18) 0.047(16) 0.035(16)
C55 0.072(19) 0.074(17) 0.14(2) 0.026(19) 0.053(17) 0.043(13)
C56 0.11(3) 0.10(2) 0.126(18) 0.043(16) 0.028(17) 0.02(2)
C57 0.057(19) 0.050(14) 0.054(10) 0.004(9) 0.023(12) 0.021(14)
C58 0.06(2) 0.069(18) 0.091(18) 0.032(15) 0.049(19) 0.036(18)
C59 0.019(13) 0.060(17) 0.064(12) 0.012(12) 0.013(11) 0.014(13)
C60 0.023(11) 0.047(11) 0.057(11) 0.002(8) 0.009(8) 0.004(8)
C61 0.07(2) 0.065(16) 0.061(16) 0.013(14) 0.032(17) 0.035(18)
C62 0.047(19) 0.047(16) 0.050(13) -0.001(11) 0.016(13) 0.013(14)
C63 0.050(9) 0.061(9) 0.049(8) 0.010(7) 0.027(8) 0.037(7)
C64 0.060(12) 0.061(9) 0.045(11) 0.006(8) 0.036(9) 0.035(8)
C65 0.059(12) 0.066(12) 0.042(12) 0.009(8) 0.038(9) 0.030(8)
C66 0.060(15) 0.086(14) 0.051(13) 0.023(12) 0.039(11) 0.034(12)
C67 0.056(15) 0.089(15) 0.057(11) 0.030(12) 0.028(10) 0.034(12)
C68 0.052(13) 0.081(14) 0.059(11) 0.024(10) 0.030(10) 0.042(11)

loop_
_atom_type_symbol
_atom_type_description
_atom_type_scat_dispersion_real
_atom_type_scat_dispersion_imag
_atom_type_scat_source
C C -0.0001 0.0005 'International Tables Vol C Tables 4.2.6.8 and 6.1.1.4'
H H 0.0000 0.0000 'International Tables Vol C Tables 4.2.6.8 and 6.1.1.4'
O O 0.0017 0.0018 'International Tables Vol C Tables 4.2.6.8 and 6.1.1.4'
N N 0.0004 0.0010 'International Tables Vol C Tables 4.2.6.8 and 6.1.1.4'
Au Au -0.4752 3.6043 'International Tables Vol C Tables 4.2.6.8 and 6.1.1.4'
Zn Zn 0.2592 0.5329 'International Tables Vol C Tables 4.2.6.8 and 6.1.1.4'
P P 0.0345 0.0306 'International Tables Vol C Tables 4.2.6.8 and 6.1.1.4'
S S 0.0440 0.0405 'International Tables Vol C Tables 4.2.6.8 and 6.1.1.4'

loop_
_geom_angle_atom_site_label_1
_geom_angle_atom_site_label_2
_geom_angle_atom_site_label_3
_geom_angle
_geom_angle_site_symmetry_1
_geom_angle_site_symmetry_3
_geom_angle_publ_flag
P1 Au1 S1 174.7(4) . . ?
P1 Au1 Au2 89.8(3) . . ?
S1 Au1 Au2 94.8(3) . . ?
P2 Au2 S2 175.9(5) . . ?
P2 Au2 Au1 86.2(4) . . ?
S2 Au2 Au1 97.6(3) . . ?
P3 Au3 S3 177.0(5) . . ?
P3 Au3 Au4 86.9(4) . . ?
S3 Au3 Au4 95.9(4) . . ?
P4 Au4 S4 176.7(4) . . ?
P4 Au4 Au3 87.3(4) . . ?
S4 Au4 Au3 94.2(3) . . ?
N1 Zn1 O3 169.6(12) . . ?
N1 Zn1 O1 79.7(11) . . ?
O3 Zn1 O1 97.4(10) . . ?
N1 Zn1 N2 110.8(13) . . ?
O3 Zn1 N2 78.9(12) . . ?
O1 Zn1 N2 87.2(11) . . ?
N1 Zn1 S1 81.0(10) . . ?
O3 Zn1 S1 88.8(9) . . ?
O1 Zn1 S1 85.3(8) . . ?
N2 Zn1 S1 164.7(9) . . ?
N1 Zn1 S2 96.5(9) . . ?
O3 Zn1 S2 89.0(8) . . ?
O1 Zn1 S2 163.8(8) . . ?
N2 Zn1 S2 79.3(9) . . ?
S1 Zn1 S2 109.8(4) . . ?
N4 Zn2 N3 118.0(14) . . ?
N4 Zn2 O7 80.8(12) . . ?
N3 Zn2 O7 84.6(12) . . ?
N4 Zn2 O5 166.6(14) . . ?
N3 Zn2 O5 75.1(12) . . ?
O7 Zn2 O5 98.9(10) . . ?
N4 Zn2 S4 78.2(11) . . ?
N3 Zn2 S4 160.8(9) . . ?
O7 Zn2 S4 88.3(8) . . ?
O5 Zn2 S4 88.4(9) . . ?
N4 Zn2 S3 95.4(9) . . ?
N3 Zn2 S3 81.0(10) . . ?
O7 Zn2 S3 161.3(8) . . ?
O5 Zn2 S3 89.0(8) . . ?
S4 Zn2 S3 108.9(4) . . ?
C1 S1 Au1 103.2(13) . . ?
C1 S1 Zn1 92.2(14) . . ?
Au1 S1 Zn1 104.8(4) . . ?
C4 S2 Au2 106(2) . . ?
C4 S2 Zn1 96.0(16) . . ?
Au2 S2 Zn1 95.9(4) . . ?
C35 S3 Au3 102.4(15) . . ?
C35 S3 Zn2 93.0(15) . . ?
Au3 S3 Zn2 94.6(4) . . ?
C38 S4 Au4 109.5(13) . . ?
C38 S4 Zn2 94.1(15) . . ?
Au4 S4 Zn2 104.2(4) . . ?
C11 P1 C17 110.9(14) . . ?
C11 P1 C9 105(2) . . ?
C17 P1 C9 102.6(19) . . ?
C11 P1 Au1 111.7(11) . . ?
C17 P1 Au1 112.7(10) . . ?
C9 P1 Au1 113.8(16) . . ?
C23 P2 C29 103(2) . . ?
C23 P2 C10 105(2) . . ?
C29 P2 C10 101(2) . . ?
C23 P2 Au2 116.9(19) . . ?
C29 P2 Au2 112.6(13) . . ?
C10 P2 Au2 116.0(19) . . ?
C43 P3 C45 107(2) . . ?
C43 P3 C51 104(2) . . ?
C45 P3 C51 104.1(19) . . ?
C43 P3 Au3 117.2(16) . . ?
C45 P3 Au3 114.9(11) . . ?
C51 P3 Au3 108.6(14) . . ?
C63 P4 C57 105.6(14) . . ?
C63 P4 C44 105.4(19) . . ?
C57 P4 C44 102.3(19) . . ?
C63 P4 Au4 112.6(11) . . ?
C57 P4 Au4 113.6(11) . . ?
C44 P4 Au4 116.3(15) . . ?
C3 O1 Zn1 108(2) . . ?
C6 O3 Zn1 115(3) . . ?
C37 O5 Zn2 112(3) . . ?
C40 O7 Zn2 107(2) . . ?
C2 N1 Zn1 106(2) . . ?
C5 N2 Zn1 100(3) . . ?
C36 N3 Zn2 98(3) . . ?
C39 N4 Zn2 106(2) . . ?
C2 C1 S1 115(3) . . ?
N1 C2 C3 107(3) . . ?
N1 C2 C1 105(3) . . ?
C3 C2 C1 109(3) . . ?
O1 C3 O2 126(3) . . ?
O1 C3 C2 121(3) . . ?
O2 C3 C2 114(3) . . ?
C8 C4 C7 103(5) . . ?
C8 C4 C5 103(5) . . ?
C7 C4 C5 100(3) . . ?
C8 C4 S2 110(4) . . ?
C7 C4 S2 127(5) . . ?
C5 C4 S2 111(3) . . ?
N2 C5 C6 109(3) . . ?
N2 C5 C4 109(3) . . ?
C6 C5 C4 108(4) . . ?
O4 C6 O3 129(5) . . ?
O4 C6 C5 113(4) . . ?
O3 C6 C5 117(4) . . ?
C10 C9 P1 119(4) . . ?
C9 C10 P2 122(4) . . ?
C12 C11 C16 120.0 . . ?
C12 C11 P1 120.8(16) . . ?
C16 C11 P1 119.2(16) . . ?
C13 C12 C11 120.0 . . ?
C12 C13 C14 120.0 . . ?
C13 C14 C15 120.0 . . ?
C16 C15 C14 120.0 . . ?
C15 C16 C11 120.0 . . ?
C18 C17 C22 120.0 . . ?
C18 C17 P1 115.7(14) . . ?
C22 C17 P1 122.7(14) . . ?
C19 C18 C17 120.0 . . ?
C18 C19 C20 120.0 . . ?
C21 C20 C19 120.0 . . ?
C22 C21 C20 120.0 . . ?
C21 C22 C17 120.0 . . ?
C24 C23 C28 120.0 . . ?
C24 C23 P2 122(3) . . ?
C28 C23 P2 118(3) . . ?
C25 C24 C23 120.0 . . ?
C26 C25 C24 120.0 . . ?
C25 C26 C27 120.0 . . ?
C28 C27 C26 120.0 . . ?
C27 C28 C23 120.0 . . ?
C30 C29 C34 120.0 . . ?
C30 C29 P2 123(2) . . ?
C34 C29 P2 117(2) . . ?
C29 C30 C31 120.0 . . ?
C32 C31 C30 120.0 . . ?
C33 C32 C31 120.0 . . ?
C32 C33 C34 120.0 . . ?
C33 C34 C29 120.0 . . ?
C36 C35 S3 113(3) . . ?
C35 C36 N3 114(4) . . ?
C35 C36 C37 120(4) . . ?
N3 C36 C37 104(3) . . ?
O5 C37 O6 123(4) . . ?
O5 C37 C36 116(4) . . ?
O6 C37 C36 118(4) . . ?
C39 C38 C42 106(3) . . ?
C39 C38 C41 112(3) . . ?
C42 C38 C41 111(4) . . ?
C39 C38 S4 112(3) . . ?
C42 C38 S4 112(3) . . ?
C41 C38 S4 103(3) . . ?
N4 C39 C38 106(3) . . ?
N4 C39 C40 107(3) . . ?
C38 C39 C40 108(3) . . ?
O7 C40 O8 123(4) . . ?
O7 C40 C39 123(4) . . ?
O8 C40 C39 114(4) . . ?
C44 C43 P3 115(4) . . ?
C43 C44 P4 125(4) . . ?
C46 C45 C50 120.0 . . ?
C46 C45 P3 121.1(17) . . ?
C50 C45 P3 118.8(17) . . ?
C47 C46 C45 120.0 . . ?
C46 C47 C48 120.0 . . ?
C47 C48 C49 120.0 . . ?
C50 C49 C48 120.0 . . ?
C49 C50 C45 120.0 . . ?
C52 C51 C56 120.0 . . ?
C52 C51 P3 120(2) . . ?
C56 C51 P3 120(2) . . ?
C51 C52 C53 120.0 . . ?
C54 C53 C52 120.0 . . ?
C53 C54 C55 120.0 . . ?
C54 C55 C56 120.0 . . ?
C55 C56 C51 120.0 . . ?
C58 C57 C62 120.0 . . ?
C58 C57 P4 119.1(16) . . ?
C62 C57 P4 120.9(16) . . ?
C57 C58 C59 120.0 . . ?
C58 C59 C60 120.0 . . ?
C61 C60 C59 120.0 . . ?
C60 C61 C62 120.0 . . ?
C61 C62 C57 120.0 . . ?
C64 C63 C68 120.0 . . ?
C64 C63 P4 117.4(16) . . ?
C68 C63 P4 122.5(16) . . ?
C63 C64 C65 120.0 . . ?
C64 C65 C66 120.0 . . ?
C67 C66 C65 120.0 . . ?
C66 C67 C68 120.0 . . ?
C67 C68 C63 120.0 . . ?

loop_
_geom_bond_atom_site_label_1
_geom_bond_atom_site_label_2
_geom_bond_distance
_geom_bond_site_symmetry_2
_geom_bond_publ_flag
Au1 P1 2.271(11) . ?
Au1 S1 2.324(10) . ?
Au1 Au2 3.020(2) . ?
Au2 P2 2.229(16) . ?
Au2 S2 2.321(14) . ?
Au3 P3 2.239(13) . ?
Au3 S3 2.291(12) . ?
Au3 Au4 2.964(3) . ?
Au4 P4 2.252(12) . ?
Au4 S4 2.333(11) . ?
Zn1 N1 2.05(3) . ?
Zn1 O3 2.11(3) . ?
Zn1 O1 2.15(3) . ?
Zn1 N2 2.20(4) . ?
Zn1 S1 2.548(12) . ?
Zn1 S2 2.608(11) . ?
Zn2 N4 2.04(4) . ?
Zn2 N3 2.13(4) . ?
Zn2 O7 2.14(3) . ?
Zn2 O5 2.16(3) . ?
Zn2 S4 2.504(12) . ?
Zn2 S3 2.591(12) . ?
S1 C1 1.81(4) . ?
S2 C4 1.82(6) . ?
S3 C35 1.73(5) . ?
S4 C38 1.85(4) . ?
P1 C11 1.80(2) . ?
P1 C17 1.81(2) . ?
P1 C9 1.83(5) . ?
P2 C23 1.81(3) . ?
P2 C29 1.81(3) . ?
P2 C10 1.95(6) . ?
P3 C43 1.81(5) . ?
P3 C45 1.82(2) . ?
P3 C51 1.87(3) . ?
P4 C63 1.80(2) . ?
P4 C57 1.81(2) . ?
P4 C44 1.86(5) . ?
O1 C3 1.28(4) . ?
O2 C3 1.28(5) . ?
O3 C6 1.22(5) . ?
O4 C6 1.20(5) . ?
O5 C37 1.20(6) . ?
O6 C37 1.23(6) . ?
O7 C40 1.28(5) . ?
O8 C40 1.34(5) . ?
N1 C2 1.47(3) . ?
N2 C5 1.53(3) . ?
N3 C36 1.48(3) . ?
N4 C39 1.48(3) . ?
C1 C2 1.53(6) . ?
C2 C3 1.52(5) . ?
C4 C8 1.49(9) . ?
C4 C7 1.60(8) . ?
C4 C5 1.65(6) . ?
C5 C6 1.60(7) . ?
C9 C10 1.38(8) . ?
C11 C12 1.3900 . ?
C11 C16 1.3900 . ?
C12 C13 1.3900 . ?
C13 C14 1.3900 . ?
C14 C15 1.3900 . ?
C15 C16 1.3900 . ?
C17 C18 1.3900 . ?
C17 C22 1.3900 . ?
C18 C19 1.3900 . ?
C19 C20 1.3900 . ?
C20 C21 1.3900 . ?
C21 C22 1.3900 . ?
C23 C24 1.3900 . ?
C23 C28 1.3900 . ?
C24 C25 1.3900 . ?
C25 C26 1.3900 . ?
C26 C27 1.3900 . ?
C27 C28 1.3900 . ?
C29 C30 1.3900 . ?
C29 C34 1.3900 . ?
C30 C31 1.3900 . ?
C31 C32 1.3900 . ?
C32 C33 1.3900 . ?
C33 C34 1.3900 . ?
C35 C36 1.48(6) . ?
C36 C37 1.51(6) . ?
C38 C39 1.49(6) . ?
C38 C42 1.52(5) . ?
C38 C41 1.54(6) . ?
C39 C40 1.52(5) . ?
C43 C44 1.50(7) . ?
C45 C46 1.3900 . ?
C45 C50 1.3900 . ?
C46 C47 1.3900 . ?
C47 C48 1.3900 . ?
C48 C49 1.3900 . ?
C49 C50 1.3900 . ?
C51 C52 1.3900 . ?
C51 C56 1.3900 . ?
C52 C53 1.3900 . ?
C53 C54 1.3900 . ?
C54 C55 1.3900 . ?
C55 C56 1.3900 . ?
C57 C58 1.3900 . ?
C57 C62 1.3900 . ?
C58 C59 1.3900 . ?
C59 C60 1.3900 . ?
C60 C61 1.3900 . ?
C61 C62 1.3900 . ?
C63 C64 1.3900 . ?
C63 C68 1.3900 . ?
C64 C65 1.3900 . ?
C65 C66 1.3900 . ?
C66 C67 1.3900 . ?
C67 C68 1.3900 . ?

loop_
_geom_torsion_atom_site_label_1
_geom_torsion_atom_site_label_2
_geom_torsion_atom_site_label_3
_geom_torsion_atom_site_label_4
_geom_torsion
_geom_torsion_site_symmetry_1
_geom_torsion_site_symmetry_2
_geom_torsion_site_symmetry_3
_geom_torsion_site_symmetry_4
_geom_torsion_publ_flag
Au1 S1 C1 C2 -119(2) . . . . ?
Zn1 S1 C1 C2 -13(3) . . . . ?
Zn1 N1 C2 C3 44(4) . . . . ?
Zn1 N1 C2 C1 -71(3) . . . . ?
S1 C1 C2 N1 53(3) . . . . ?
S1 C1 C2 C3 -61(3) . . . . ?
Zn1 O1 C3 O2 174(3) . . . . ?
Zn1 O1 C3 C2 -3(4) . . . . ?
N1 C2 C3 O1 -28(5) . . . . ?
C1 C2 C3 O1 85(4) . . . . ?
N1 C2 C3 O2 155(3) . . . . ?
C1 C2 C3 O2 -92(4) . . . . ?
Au2 S2 C4 C8 152(4) . . . . ?
Zn1 S2 C4 C8 -110(4) . . . . ?
Au2 S2 C4 C7 27(4) . . . . ?
Zn1 S2 C4 C7 125(4) . . . . ?
Au2 S2 C4 C5 -95(4) . . . . ?
Zn1 S2 C4 C5 3(4) . . . . ?
Zn1 N2 C5 C6 -44(3) . . . . ?
Zn1 N2 C5 C4 73(4) . . . . ?
C8 C4 C5 N2 68(6) . . . . ?
C7 C4 C5 N2 175(4) . . . . ?
S2 C4 C5 N2 -49(5) . . . . ?
C8 C4 C5 C6 -174(5) . . . . ?
C7 C4 C5 C6 -67(5) . . . . ?
S2 C4 C5 C6 69(4) . . . . ?
Zn1 O3 C6 O4 175(5) . . . . ?
Zn1 O3 C6 C5 7(5) . . . . ?
N2 C5 C6 O4 -142(4) . . . . ?
C4 C5 C6 O4 100(5) . . . . ?
N2 C5 C6 O3 28(5) . . . . ?
C4 C5 C6 O3 -90(5) . . . . ?
C11 P1 C9 C10 169(4) . . . . ?
C17 P1 C9 C10 53(4) . . . . ?
Au1 P1 C9 C10 -69(4) . . . . ?
P1 C9 C10 P2 56(6) . . . . ?
C17 P1 C11 C12 -106.3(18) . . . . ?
C9 P1 C11 C12 144(2) . . . . ?
Au1 P1 C11 C12 20.2(19) . . . . ?
C17 P1 C11 C16 71.3(18) . . . . ?
C9 P1 C11 C16 -39(2) . . . . ?
Au1 P1 C11 C16 -162.2(12) . . . . ?
C16 C11 C12 C13 0.0 . . . . ?
P1 C11 C12 C13 178(2) . . . . ?
C11 C12 C13 C14 0.0 . . . . ?
C12 C13 C14 C15 0.0 . . . . ?
C13 C14 C15 C16 0.0 . . . . ?
C14 C15 C16 C11 0.0 . . . . ?
C12 C11 C16 C15 0.0 . . . . ?
P1 C11 C16 C15 -178(2) . . . . ?
C11 P1 C17 C18 96(2) . . . . ?
C9 P1 C17 C18 -152(2) . . . . ?
Au1 P1 C17 C18 -30(2) . . . . ?
C11 P1 C17 C22 -69(2) . . . . ?
C9 P1 C17 C22 42(2) . . . . ?
Au1 P1 C17 C22 164.9(13) . . . . ?
C22 C17 C18 C19 0.0 . . . . ?
P1 C17 C18 C19 -166(2) . . . . ?
C17 C18 C19 C20 0.0 . . . . ?
C18 C19 C20 C21 0.0 . . . . ?
C19 C20 C21 C22 0.0 . . . . ?
C20 C21 C22 C17 0.0 . . . . ?
C18 C17 C22 C21 0.0 . . . . ?
P1 C17 C22 C21 165(2) . . . . ?
C29 P2 C23 C24 -120(3) . . . . ?
C10 P2 C23 C24 134(3) . . . . ?
Au2 P2 C23 C24 4(3) . . . . ?
C29 P2 C23 C28 58(3) . . . . ?
C10 P2 C23 C28 -47(3) . . . . ?
Au2 P2 C23 C28 -178(2) . . . . ?
C28 C23 C24 C25 0.0 . . . . ?
P2 C23 C24 C25 179(4) . . . . ?
C23 C24 C25 C26 0.0 . . . . ?
C24 C25 C26 C27 0.0 . . . . ?
C25 C26 C27 C28 0.0 . . . . ?
C26 C27 C28 C23 0.0 . . . . ?
C24 C23 C28 C27 0.0 . . . . ?
P2 C23 C28 C27 -179(3) . . . . ?
C23 P2 C29 C30 -74(3) . . . . ?
C10 P2 C29 C30 35(3) . . . . ?
Au2 P2 C29 C30 159.4(18) . . . . ?
C23 P2 C29 C34 103(3) . . . . ?
C10 P2 C29 C34 -148(3) . . . . ?
Au2 P2 C29 C34 -24(3) . . . . ?
C34 C29 C30 C31 0.0 . . . . ?
P2 C29 C30 C31 177(3) . . . . ?
C29 C30 C31 C32 0.0 . . . . ?
C30 C31 C32 C33 0.0 . . . . ?
C31 C32 C33 C34 0.0 . . . . ?
C32 C33 C34 C29 0.0 . . . . ?
C30 C29 C34 C33 0.0 . . . . ?
P2 C29 C34 C33 -177(3) . . . . ?
Au3 S3 C35 C36 87(3) . . . . ?
Zn2 S3 C35 C36 -8(3) . . . . ?
S3 C35 C36 N3 55(5) . . . . ?
S3 C35 C36 C37 -69(5) . . . . ?
Zn2 N3 C36 C35 -72(4) . . . . ?
Zn2 N3 C36 C37 60(4) . . . . ?
Zn2 O5 C37 O6 164(4) . . . . ?
Zn2 O5 C37 C36 4(5) . . . . ?
C35 C36 C37 O5 83(6) . . . . ?
N3 C36 C37 O5 -46(6) . . . . ?
C35 C36 C37 O6 -78(6) . . . . ?
N3 C36 C37 O6 153(5) . . . . ?
Au4 S4 C38 C39 112(2) . . . . ?
Zn2 S4 C38 C39 5(3) . . . . ?
Au4 S4 C38 C42 -8(4) . . . . ?
Zn2 S4 C38 C42 -115(3) . . . . ?
Au4 S4 C38 C41 -127(3) . . . . ?
Zn2 S4 C38 C41 126(3) . . . . ?
Zn2 N4 C39 C38 74(3) . . . . ?
Zn2 N4 C39 C40 -41(4) . . . . ?
C42 C38 C39 N4 77(4) . . . . ?
C41 C38 C39 N4 -162(3) . . . . ?
S4 C38 C39 N4 -46(4) . . . . ?
C42 C38 C39 C40 -169(4) . . . . ?
C41 C38 C39 C40 -48(5) . . . . ?
S4 C38 C39 C40 68(4) . . . . ?
Zn2 O7 C40 O8 179(4) . . . . ?
Zn2 O7 C40 C39 4(5) . . . . ?
N4 C39 C40 O7 25(6) . . . . ?
C38 C39 C40 O7 -88(5) . . . . ?
N4 C39 C40 O8 -150(4) . . . . ?
C38 C39 C40 O8 96(4) . . . . ?
C45 P3 C43 C44 -64(4) . . . . ?
C51 P3 C43 C44 -174(3) . . . . ?
Au3 P3 C43 C44 66(4) . . . . ?
P3 C43 C44 P4 -47(5) . . . . ?
C63 P4 C44 C43 -174(3) . . . . ?
C57 P4 C44 C43 -64(4) . . . . ?
Au4 P4 C44 C43 61(4) . . . . ?
C43 P3 C45 C46 -29(3) . . . . ?
C51 P3 C45 C46 81(3) . . . . ?
Au3 P3 C45 C46 -160.9(19) . . . . ?
C43 P3 C45 C50 147(3) . . . . ?
C51 P3 C45 C50 -103(2) . . . . ?
Au3 P3 C45 C50 15(3) . . . . ?
C50 C45 C46 C47 0.0 . . . . ?
P3 C45 C46 C47 176(3) . . . . ?
C45 C46 C47 C48 0.0 . . . . ?
C46 C47 C48 C49 0.0 . . . . ?
C47 C48 C49 C50 0.0 . . . . ?
C48 C49 C50 C45 0.0 . . . . ?
C46 C45 C50 C49 0.0 . . . . ?
P3 C45 C50 C49 -176(3) . . . . ?
C43 P3 C51 C52 -144(2) . . . . ?
C45 P3 C51 C52 104(2) . . . . ?
Au3 P3 C51 C52 -19(2) . . . . ?
C43 P3 C51 C56 41(2) . . . . ?
C45 P3 C51 C56 -71(2) . . . . ?
Au3 P3 C51 C56 166.2(14) . . . . ?
C56 C51 C52 C53 0.0 . . . . ?
P3 C51 C52 C53 -175(3) . . . . ?
C51 C52 C53 C54 0.0 . . . . ?
C52 C53 C54 C55 0.0 . . . . ?
C53 C54 C55 C56 0.0 . . . . ?
C54 C55 C56 C51 0.0 . . . . ?
C52 C51 C56 C55 0.0 . . . . ?
P3 C51 C56 C55 175(3) . . . . ?
C63 P4 C57 C58 72.4(19) . . . . ?
C44 P4 C57 C58 -38(2) . . . . ?
Au4 P4 C57 C58 -163.7(12) . . . . ?
C63 P4 C57 C62 -106.2(19) . . . . ?
C44 P4 C57 C62 144(2) . . . . ?
Au4 P4 C57 C62 18(2) . . . . ?
C62 C57 C58 C59 0.0 . . . . ?
P4 C57 C58 C59 -179(2) . . . . ?
C57 C58 C59 C60 0.0 . . . . ?
C58 C59 C60 C61 0.0 . . . . ?
C59 C60 C61 C62 0.0 . . . . ?
C60 C61 C62 C57 0.0 . . . . ?
C58 C57 C62 C61 0.0 . . . . ?
P4 C57 C62 C61 179(2) . . . . ?
C57 P4 C63 C64 101.4(16) . . . . ?
C44 P4 C63 C64 -150.8(18) . . . . ?
Au4 P4 C63 C64 -23.1(16) . . . . ?
C57 P4 C63 C68 -75.8(18) . . . . ?
C44 P4 C63 C68 32(2) . . . . ?
Au4 P4 C63 C68 159.7(11) . . . . ?
C68 C63 C64 C65 0.0 . . . . ?
P4 C63 C64 C65 -177.3(18) . . . . ?
C63 C64 C65 C66 0.0 . . . . ?
C64 C65 C66 C67 0.0 . . . . ?
C65 C66 C67 C68 0.0 . . . . ?
C66 C67 C68 C63 0.0 . . . . ?
C64 C63 C68 C67 0.0 . . . . ?
P4 C63 C68 C67 177.1(19) . . . . ?
